data_7132622
loop_
_publ_author_name
'Yadav, Dharmendra K.'
'Tiwari, Sona'
'Senthil, Sathyapriya'
'Vechalapu, Sai Kumari'
'Duraisamy, Santhosh'
'Rawat, Viral'
'Rahman, Mohammed Isfahur'
'Khanna, Shweta'
'Allimuthu, Dharmaraja'

_publ_section_title
;
 Diazepam-based covalent modifiers of GPX4 induce ferroptosis in liver
 cancer cells.
;
_journal_issue 14
_journal_name_full 'Chemical communications (Cambridge, England)'
_journal_page_first 1928
_journal_page_last 1931
_journal_paper_doi 10.1039/d3cc06215e
_journal_volume 60
_journal_year 2024
_chemical_formula_moiety 'C18 H17 Cl N2 O2'
_chemical_formula_sum 'C18 H17 Cl N2 O2'
_chemical_formula_weight 328.800
_chemical_name_systematic ST-5-149
_space_group_crystal_system orthorhombic
_space_group_IT_number 56
_space_group_name_Hall '-P 2ab 2ac'
_space_group_name_H-M_alt 'P c c n'
_symmetry_Int_Tables_number 56
_atom_sites_solution_primary iterative
_audit_creation_date 2023-09-06
_audit_creation_method
;
Olex2 1.5
(compiled 2023.03.06 svn.rbb2c1857 for OlexSys, GUI svn.r6748)
;
_audit_update_record
;
2023-09-08 deposited with the CCDC.	2024-01-15 downloaded from the CCDC.
;
_cell_angle_alpha 90
_cell_angle_beta 90
_cell_angle_gamma 90
_cell_formula_units_Z 8
_cell_length_a 21.1441(11)
_cell_length_b 11.5844(7)
_cell_length_c 12.8398(7)
_cell_measurement_reflns_used 9783
_cell_measurement_temperature 296.15
_cell_measurement_theta_max 28.29
_cell_measurement_theta_min 2.56
_cell_volume 3145.0(3)
_computing_cell_refinement 'SAINT V8.40B (?, 2016)'
_computing_data_reduction 'SAINT V8.40B (?, 2016)'
_computing_molecular_graphics 'Olex2 1.5 (Dolomanov et al., 2009)'
_computing_publication_material 'Olex2 1.5 (Dolomanov et al., 2009)'
_computing_structure_refinement 'olex2.refine 1.5 (Bourhis et al., 2015)'
_computing_structure_solution 'olex2.solve 1.5 (Bourhis et al., 2015)'
_diffrn_ambient_temperature 296.15
_diffrn_measured_fraction_theta_full 1.0000
_diffrn_measured_fraction_theta_max 0.9997
_diffrn_measurement_device_type 'Bruker APEX-II CCD'
_diffrn_measurement_method '\f and \w scans'
_diffrn_radiation_type 'Mo K\a'
_diffrn_radiation_wavelength 0.71073
_diffrn_reflns_av_R_equivalents 0.0585
_diffrn_reflns_av_unetI/netI 0.0226
_diffrn_reflns_Laue_measured_fraction_full 1.0000
_diffrn_reflns_Laue_measured_fraction_max 0.9997
_diffrn_reflns_limit_h_max 28
_diffrn_reflns_limit_h_min -28
_diffrn_reflns_limit_k_max 15
_diffrn_reflns_limit_k_min -15
_diffrn_reflns_limit_l_max 17
_diffrn_reflns_limit_l_min -17
_diffrn_reflns_number 64122
_diffrn_reflns_point_group_measured_fraction_full 1.0000
_diffrn_reflns_point_group_measured_fraction_max 0.9997
_diffrn_reflns_theta_full 25.2417
_diffrn_reflns_theta_max 28.32
_diffrn_reflns_theta_min 1.93
_diffrn_source_current 1.0
_diffrn_source_power 0.05
_diffrn_source_voltage 50.0
_diffrn_standards_number 0
_exptl_absorpt_coefficient_mu 0.254
_exptl_absorpt_correction_T_max 0.77
_exptl_absorpt_correction_T_min 0.6391
_exptl_absorpt_correction_type none
_exptl_absorpt_process_details
;
SADABS-2016/2 (Bruker,2016/2) was used for absorption correction.
wR2(int) was 0.1234 before and 0.0647 after correction.
The Ratio of minimum to maximum transmission is 0.8570.
The \l/2 correction factor is Not present.
;
_exptl_crystal_colour 'clear whiteish colourless'
_exptl_crystal_colour_lustre clear
_exptl_crystal_colour_modifier whiteish
_exptl_crystal_colour_primary colourless
_exptl_crystal_density_diffrn 1.389
_exptl_crystal_description block
_exptl_crystal_F_000 1377.981
_exptl_crystal_preparation 'slow evaporation'
_exptl_crystal_recrystallization_method 'Ethylacetate-hexane 1:2'
_exptl_crystal_size_max 0.29
_exptl_crystal_size_mid 0.26
_exptl_crystal_size_min 0.21
_refine_diff_density_max 0.5144
_refine_diff_density_min -0.4085
_refine_diff_density_rms 0.0756
_refine_ls_d_res_high 0.7490
_refine_ls_d_res_low 10.5721
_refine_ls_goodness_of_fit_ref 1.0524
_refine_ls_hydrogen_treatment constr
_refine_ls_matrix_type full
_refine_ls_number_constraints 30
_refine_ls_number_parameters 209
_refine_ls_number_reflns 3918
_refine_ls_number_restraints 0
_refine_ls_restrained_S_all 1.0524
_refine_ls_R_factor_all 0.0452
_refine_ls_R_factor_gt 0.0411
_refine_ls_shift/su_max -0.0005
_refine_ls_shift/su_mean 0.0001
_refine_ls_structure_factor_coef Fsqd
_refine_ls_weighting_details 'w=1/[\s^2^(Fo^2^)+(0.0699P)^2^+1.7925P] where P=(Fo^2^+2Fc^2^)/3'
_refine_ls_weighting_scheme calc
_refine_ls_wR_factor_gt 0.1117
_refine_ls_wR_factor_ref 0.1166
_reflns_Friedel_coverage 0.0
_reflns_limit_h_max 28
_reflns_limit_h_min 0
_reflns_limit_k_max 15
_reflns_limit_k_min 0
_reflns_limit_l_max 17
_reflns_limit_l_min 0
_reflns_number_gt 3559
_reflns_number_total 3918
_reflns_threshold_expression I>=2u(I)
_cod_data_source_file d3cc06215e3.cif
_cod_data_source_block 3augb_a
_cod_depositor_comments 'Adding full bibliography for 7132622--7132625.cif.'
_cod_database_code 7132622
_olex2_refinement_description
;
1. Fixed Uiso
 At 1.2 times of:
  All C(H) groups, All C(H,H) groups
 At 1.5 times of:
  All C(H,H,H) groups
2.a Ternary CH refined with riding coordinates:
 C7(H7)
2.b Secondary CH2 refined with riding coordinates:
 C17(H17a,H17b), C15(H15a,H15b)
2.c Aromatic/amide H refined with riding coordinates:
 C9(H9), C13(H13), C3(H3), C6(H6), C10(H10), C11(H11), C12(H12), C4(H4), C5(H5)
2.d Idealised Me refined as rotating group:
 C18(H18a,H18b,H18c)
;
_olex2_submission_special_instructions 'No special instructions were received'

loop_
_space_group_symop_id
_space_group_symop_operation_xyz
1 x,y,z
2 x+1/2,-y,-z+1/2
3 -x,y+1/2,-z+1/2
4 -x+1/2,-y+1/2,z
5 -x,-y,-z
6 -x-1/2,y,z-1/2
7 x,-y-1/2,z-1/2
8 x-1/2,y-1/2,-z

loop_
_atom_site_label
_atom_site_type_symbol
_atom_site_fract_x
_atom_site_fract_y
_atom_site_fract_z
_atom_site_U_iso_or_equiv
_atom_site_adp_type
_atom_site_occupancy
_atom_site_refinement_flags_posn
Cl1 Cl 0.672694(16) 0.66410(3) 0.32571(3) 0.02023(11) Uani 1.000000 .
O2 O 0.44397(5) 0.56938(8) 0.61777(8) 0.0173(2) Uani 1.000000 .
O1 O 0.54242(5) 0.70018(9) 0.25709(7) 0.0169(2) Uani 1.000000 .
N2 N 0.38458(5) 0.72542(10) 0.57641(8) 0.0132(2) Uani 1.000000 .
N1 N 0.49418(5) 0.71799(10) 0.41413(8) 0.0130(2) Uani 1.000000 .
C8 C 0.38937(6) 0.64526(11) 0.35334(10) 0.0125(2) Uani 1.000000 .
C9 C 0.41427(7) 0.53571(12) 0.33365(10) 0.0154(3) Uani 1.000000 .
H9 H 0.45785(7) 0.52590(12) 0.32950(10) 0.0184(3) Uiso 1.000000 R
C16 C 0.54556(6) 0.69882(11) 0.35228(10) 0.0130(2) Uani 1.000000 .
C14 C 0.43967(6) 0.66489(11) 0.57718(10) 0.0132(3) Uani 1.000000 .
C13 C 0.32369(6) 0.65766(11) 0.35777(11) 0.0146(3) Uani 1.000000 .
H13 H 0.30629(6) 0.73029(11) 0.36922(11) 0.0176(3) Uiso 1.000000 R
C1 C 0.37894(6) 0.83433(11) 0.52499(10) 0.0131(3) Uani 1.000000 .
C2 C 0.40377(6) 0.84969(11) 0.42476(10) 0.0129(2) Uani 1.000000 .
C3 C 0.40014(7) 0.95879(12) 0.37891(10) 0.0149(3) Uani 1.000000 .
H3 H 0.41816(7) 0.97094(12) 0.31375(10) 0.0179(3) Uiso 1.000000 R
C7 C 0.43334(6) 0.74987(11) 0.36528(9) 0.0125(2) Uani 1.000000 .
H7 H 0.44286(6) 0.77794(11) 0.29501(9) 0.0149(3) Uiso 1.000000 R
C6 C 0.34798(6) 0.92494(12) 0.57531(10) 0.0158(3) Uani 1.000000 .
H6 H 0.33075(6) 0.91369(12) 0.64119(10) 0.0189(3) Uiso 1.000000 R
C10 C 0.37450(7) 0.44098(12) 0.32015(10) 0.0172(3) Uani 1.000000 .
H10 H 0.39168(7) 0.36862(12) 0.30658(10) 0.0206(3) Uiso 1.000000 R
C17 C 0.60684(6) 0.67474(12) 0.41110(10) 0.0148(3) Uani 1.000000 .
H17a H 0.60254(6) 0.60318(12) 0.44968(10) 0.0177(3) Uiso 1.000000 R
H17b H 0.61431(6) 0.73631(12) 0.46079(10) 0.0177(3) Uiso 1.000000 R
C15 C 0.49725(6) 0.72296(12) 0.52816(9) 0.0147(3) Uani 1.000000 .
H15a H 0.53542(6) 0.68470(12) 0.55191(9) 0.0177(3) Uiso 1.000000 R
H15b H 0.49915(6) 0.80292(12) 0.55036(9) 0.0177(3) Uiso 1.000000 R
C11 C 0.30926(7) 0.45409(12) 0.32687(10) 0.0174(3) Uani 1.000000 .
H11 H 0.28280(7) 0.39054(12) 0.31908(10) 0.0208(3) Uiso 1.000000 R
C12 C 0.28388(7) 0.56281(12) 0.34530(11) 0.0171(3) Uani 1.000000 .
H12 H 0.24028(7) 0.57228(12) 0.34931(11) 0.0205(3) Uiso 1.000000 R
C18 C 0.32837(6) 0.67190(12) 0.62225(11) 0.0168(3) Uani 1.000000 .
H18a H 0.2982(2) 0.6555(9) 0.56836(16) 0.0252(4) Uiso 1.000000 GR
H18b H 0.34014(11) 0.6014(5) 0.6564(8) 0.0252(4) Uiso 1.000000 GR
H18c H 0.3099(3) 0.7237(4) 0.6720(7) 0.0252(4) Uiso 1.000000 GR
C4 C 0.36990(7) 1.04960(12) 0.42953(11) 0.0175(3) Uani 1.000000 .
H4 H 0.36776(7) 1.12190(12) 0.39826(11) 0.0210(3) Uiso 1.000000 R
C5 C 0.34285(7) 1.03189(12) 0.52716(11) 0.0181(3) Uani 1.000000 .
H5 H 0.32135(7) 1.09167(12) 0.56009(11) 0.0217(3) Uiso 1.000000 R

loop_
_atom_site_aniso_label
_atom_site_aniso_U_11
_atom_site_aniso_U_22
_atom_site_aniso_U_33
_atom_site_aniso_U_12
_atom_site_aniso_U_13
_atom_site_aniso_U_23
Cl1 0.01594(18) 0.0274(2) 0.01735(19) 0.00089(12) 0.00441(11) -0.00073(12)
O2 0.0209(5) 0.0175(5) 0.0136(5) 0.0026(4) 0.0009(4) 0.0033(4)
O1 0.0204(5) 0.0220(5) 0.0082(4) 0.0002(4) 0.0023(4) -0.0010(3)
N2 0.0167(5) 0.0141(5) 0.0090(5) -0.0002(4) 0.0015(4) 0.0026(4)
N1 0.0147(5) 0.0184(5) 0.0060(5) 0.0005(4) -0.0002(4) 0.0002(4)
C8 0.0166(6) 0.0161(6) 0.0049(5) 0.0001(5) -0.0014(4) -0.0002(4)
C9 0.0170(6) 0.0181(6) 0.0110(6) 0.0027(5) -0.0017(5) -0.0009(5)
C16 0.0158(6) 0.0125(6) 0.0108(6) -0.0015(4) 0.0010(5) -0.0009(4)
C14 0.0167(6) 0.0170(6) 0.0058(5) 0.0000(5) -0.0010(4) -0.0007(4)
C13 0.0169(6) 0.0166(6) 0.0105(6) 0.0021(5) 0.0002(5) -0.0010(5)
C1 0.0167(6) 0.0132(6) 0.0096(6) -0.0004(4) -0.0012(5) 0.0008(4)
C2 0.0164(6) 0.0142(6) 0.0080(6) -0.0006(5) -0.0008(4) -0.0005(4)
C3 0.0192(6) 0.0166(6) 0.0091(6) -0.0025(5) -0.0007(5) 0.0011(4)
C7 0.0155(6) 0.0152(6) 0.0066(5) 0.0011(5) -0.0003(4) -0.0000(4)
C6 0.0216(6) 0.0172(6) 0.0086(6) -0.0002(5) 0.0006(5) -0.0015(5)
C10 0.0234(7) 0.0153(6) 0.0130(6) 0.0023(5) -0.0045(5) -0.0009(5)
C17 0.0150(6) 0.0182(6) 0.0111(6) -0.0011(5) 0.0014(5) -0.0017(5)
C15 0.0156(6) 0.0219(7) 0.0067(5) -0.0008(5) 0.0000(4) 0.0007(4)
C11 0.0222(7) 0.0175(6) 0.0125(6) -0.0036(5) -0.0035(5) 0.0008(5)
C12 0.0164(6) 0.0224(7) 0.0125(6) -0.0000(5) -0.0002(5) -0.0003(5)
C18 0.0166(6) 0.0183(6) 0.0156(6) 0.0000(5) 0.0033(5) 0.0023(5)
C4 0.0267(7) 0.0124(6) 0.0133(6) -0.0013(5) -0.0030(5) 0.0010(5)
C5 0.0249(7) 0.0149(6) 0.0143(6) 0.0014(5) -0.0010(5) -0.0032(5)

loop_
_atom_type_symbol
_atom_type_scat_dispersion_real
_atom_type_scat_dispersion_imag
_atom_type_scat_Cromer_Mann_a1
_atom_type_scat_Cromer_Mann_a2
_atom_type_scat_Cromer_Mann_a3
_atom_type_scat_Cromer_Mann_a4
_atom_type_scat_Cromer_Mann_b1
_atom_type_scat_Cromer_Mann_b2
_atom_type_scat_Cromer_Mann_b3
_atom_type_scat_Cromer_Mann_b4
_atom_type_scat_Cromer_Mann_c
_atom_type_scat_source
_atom_type_scat_dispersion_source
C 0.00347 0.00161 2.31000 1.02000 1.58860 0.86500 20.84390 10.20750 0.56870 51.65120 0.21560 'International Tables Volume C Table 6.1.1.4 (pp. 500-502)' 'Henke, Gullikson and Davis, At. Data and Nucl. Data Tables, 1993, 54, 2'
Cl 0.14873 0.16029 11.46040 7.19640 6.25560 1.64550 0.01040 1.16620 18.51940 47.77840 -9.55740 'International Tables Volume C Table 6.1.1.4 (pp. 500-502)' 'Henke, Gullikson and Davis, At. Data and Nucl. Data Tables, 1993, 54, 2'
H 0.00000 0.00000 0.49300 0.32291 0.14019 0.04081 10.51090 26.12570 3.14236 57.79970 0.00304 'International Tables Volume C Table 6.1.1.4 (pp. 500-502)' 'Henke, Gullikson and Davis, At. Data and Nucl. Data Tables, 1993, 54, 2'
N 0.00653 0.00323 12.21260 3.13220 2.01250 1.16630 0.00570 9.89330 28.99750 0.58260 -11.52900 'International Tables Volume C Table 6.1.1.4 (pp. 500-502)' 'Henke, Gullikson and Davis, At. Data and Nucl. Data Tables, 1993, 54, 2'
O 0.01158 0.00611 3.04850 2.28680 1.54630 0.86700 13.27710 5.70110 0.32390 32.90890 0.25080 'International Tables Volume C Table 6.1.1.4 (pp. 500-502)' 'Henke, Gullikson and Davis, At. Data and Nucl. Data Tables, 1993, 54, 2'

loop_
_geom_angle_atom_site_label_1
_geom_angle_atom_site_label_2
_geom_angle_atom_site_label_3
_geom_angle
_geom_angle_site_symmetry_1
_geom_angle_site_symmetry_3
_geom_angle_publ_flag
C1 N2 C14 122.02(11) . . ?
C18 N2 C14 118.31(11) . . ?
C18 N2 C1 119.46(11) . . ?
C7 N1 C16 119.13(10) . . ?
C15 N1 C16 123.54(11) . . ?
C15 N1 C7 116.89(10) . . ?
C13 C8 C9 118.37(12) . . ?
C7 C8 C9 120.47(11) . . ?
C7 C8 C13 121.11(11) . . ?
H9 C9 C8 119.65(8) . . ?
C10 C9 C8 120.71(13) . . ?
C10 C9 H9 119.65(8) . . ?
N1 C16 O1 122.43(12) . . ?
C17 C16 O1 122.86(12) . . ?
C17 C16 N1 114.71(11) . . ?
N2 C14 O2 122.14(12) . . ?
C15 C14 O2 120.89(12) . . ?
C15 C14 N2 116.93(11) . . ?
H13 C13 C8 119.51(8) . . ?
C12 C13 C8 120.98(12) . . ?
C12 C13 H13 119.51(8) . . ?
C2 C1 N2 120.34(11) . . ?
C6 C1 N2 119.29(12) . . ?
C6 C1 C2 120.36(12) . . ?
C3 C2 C1 118.79(12) . . ?
C7 C2 C1 121.25(11) . . ?
C7 C2 C3 119.95(11) . . ?
H3 C3 C2 119.59(8) . . ?
C4 C3 C2 120.82(12) . . ?
C4 C3 H3 119.59(8) . . ?
C8 C7 N1 111.86(10) . . ?
C2 C7 N1 109.56(10) . . ?
C2 C7 C8 113.68(11) . . ?
H7 C7 N1 107.13(6) . . ?
H7 C7 C8 107.13(6) . . ?
H7 C7 C2 107.13(7) . . ?
H6 C6 C1 119.95(8) . . ?
C5 C6 C1 120.09(12) . . ?
C5 C6 H6 119.95(8) . . ?
H10 C10 C9 119.84(8) . . ?
C11 C10 C9 120.33(13) . . ?
C11 C10 H10 119.84(8) . . ?
C16 C17 Cl1 111.90(9) . . ?
H17a C17 Cl1 109.23(5) . . ?
H17a C17 C16 109.23(7) . . ?
H17b C17 Cl1 109.23(4) . . ?
H17b C17 C16 109.23(7) . . ?
H17b C17 H17a 107.9 . . ?
C14 C15 N1 111.04(10) . . ?
H15a C15 N1 109.43(7) . . ?
H15a C15 C14 109.43(7) . . ?
H15b C15 N1 109.43(7) . . ?
H15b C15 C14 109.43(7) . . ?
H15b C15 H15a 108.0 . . ?
H11 C11 C10 120.24(8) . . ?
C12 C11 C10 119.52(13) . . ?
C12 C11 H11 120.24(8) . . ?
C11 C12 C13 120.08(13) . . ?
H12 C12 C13 119.96(8) . . ?
H12 C12 C11 119.96(8) . . ?
H18a C18 N2 109.5 . . ?
H18b C18 N2 109.5 . . ?
H18b C18 H18a 109.5 . . ?
H18c C18 N2 109.5 . . ?
H18c C18 H18a 109.5 . . ?
H18c C18 H18b 109.5 . . ?
H4 C4 C3 120.08(8) . . ?
C5 C4 C3 119.83(12) . . ?
C5 C4 H4 120.08(8) . . ?
C4 C5 C6 120.00(13) . . ?
H5 C5 C6 120.00(8) . . ?
H5 C5 C4 120.00(8) . . ?

loop_
_geom_bond_atom_site_label_1
_geom_bond_atom_site_label_2
_geom_bond_distance
_geom_bond_site_symmetry_2
_geom_bond_publ_flag
Cl1 C17 1.7764(13) . ?
O2 C14 1.2264(16) . ?
O1 C16 1.2241(16) . ?
N2 C14 1.3596(17) . ?
N2 C1 1.4289(16) . ?
N2 C18 1.4640(17) . ?
N1 C16 1.3638(16) . ?
N1 C7 1.4782(16) . ?
N1 C15 1.4667(16) . ?
C8 C9 1.3971(18) . ?
C8 C13 1.3973(18) . ?
C8 C7 1.5349(18) . ?
C9 H9 0.9300 . ?
C9 C10 1.3932(19) . ?
C16 C17 1.5256(18) . ?
C14 C15 1.5268(18) . ?
C13 H13 0.9300 . ?
C13 C12 1.3934(19) . ?
C1 C2 1.4013(18) . ?
C1 C6 1.3957(18) . ?
C2 C3 1.3964(18) . ?
C2 C7 1.5203(17) . ?
C3 H3 0.9300 . ?
C3 C4 1.3922(19) . ?
C7 H7 0.9800 . ?
C6 H6 0.9300 . ?
C6 C5 1.3889(19) . ?
C10 H10 0.9300 . ?
C10 C11 1.391(2) . ?
C17 H17a 0.9700 . ?
C17 H17b 0.9700 . ?
C15 H15a 0.9700 . ?
C15 H15b 0.9700 . ?
C11 H11 0.9300 . ?
C11 C12 1.389(2) . ?
C12 H12 0.9300 . ?
C18 H18a 0.9600 . ?
C18 H18b 0.9600 . ?
C18 H18c 0.9600 . ?
C4 H4 0.9300 . ?
C4 C5 1.393(2) . ?
C5 H5 0.9300 . ?

loop_
_geom_torsion_atom_site_label_1
_geom_torsion_atom_site_label_2
_geom_torsion_atom_site_label_3
_geom_torsion_atom_site_label_4
_geom_torsion
_geom_torsion_site_symmetry_1
_geom_torsion_site_symmetry_2
_geom_torsion_site_symmetry_3
_geom_torsion_site_symmetry_4
_geom_torsion_publ_flag
Cl1 C17 C16 O1 5.92(12) . . . . ?
Cl1 C17 C16 N1 -174.52(9) . . . . ?
O2 C14 N2 C1 -177.11(12) . . . . ?
O2 C14 N2 C18 -2.40(16) . . . . ?
O2 C14 C15 N1 105.04(13) . . . . ?
O1 C16 N1 C7 -4.49(16) . . . . ?
O1 C16 N1 C15 -176.62(12) . . . . ?
N2 C14 C15 N1 -76.98(12) . . . . ?
N2 C1 C2 C3 -176.90(12) . . . . ?
N2 C1 C2 C7 4.05(15) . . . . ?
N2 C1 C6 C5 179.06(12) . . . . ?
N1 C7 C8 C9 -33.53(12) . . . . ?
N1 C7 C8 C13 148.99(11) . . . . ?
N1 C7 C2 C1 -70.49(12) . . . . ?
N1 C7 C2 C3 110.47(11) . . . . ?
C8 C9 C10 C11 -0.46(15) . . . . ?
C8 C13 C12 C11 -0.80(16) . . . . ?
C8 C7 C2 C1 55.47(12) . . . . ?
C8 C7 C2 C3 -123.57(11) . . . . ?
C9 C10 C11 C12 1.15(16) . . . . ?
C13 C12 C11 C10 -0.52(16) . . . . ?
C1 C2 C3 C4 -2.91(15) . . . . ?
C1 C6 C5 C4 -1.49(16) . . . . ?
C2 C3 C4 C5 0.02(16) . . . . ?
C3 C4 C5 C6 2.21(16) . . . . ?
